data_2022573
loop_
_publ_author_name
'F\'abry, Jan'
'Du\<sek, Michal'

_publ_section_title
;
 Low-temperature phases of dicalcium barium hexakis(propanoate)
;
_journal_coeditor_code JX3066
_journal_issue 11
_journal_name_full 'Acta Crystallographica Section C'
_journal_page_first 683
_journal_page_last 690
_journal_paper_doi 10.1107/S205322962101024X
_journal_volume 77
_journal_year 2021
_chemical_formula_iupac '[Ba Ca2 (C3 H5 O2)6]'
_chemical_formula_moiety 'C18 H30 Ba Ca2 O12'
_chemical_formula_sum 'C18 H30 Ba Ca2 O12'
_chemical_formula_weight 655.9
_chemical_name_common
;
Dicalcium barium hexakis(propanoate)
;
_chemical_name_systematic
;
Poly[hexa-\m-propanoato-bariumdicalcium]
;
_space_group_IT_number 62
_space_group_name_Hall '-P 2ac 2n'
_space_group_name_H-M_alt 'P n m a'
_symmetry_cell_setting orthorhombic
_symmetry_space_group_name_Hall '-P 2ac 2n'
_symmetry_space_group_name_H-M 'P n m a'
_cell_angle_alpha 90
_cell_angle_beta 90
_cell_angle_gamma 90
_cell_formula_units_Z 4
_cell_length_a 12.4158(6)
_cell_length_b 12.7108(9)
_cell_length_c 18.3698(7)
_cell_measurement_reflns_used 9689
_cell_measurement_temperature 240
_cell_measurement_theta_max 26.69
_cell_measurement_theta_min 2.5485
_cell_volume 2899.0(3)
_computing_cell_refinement
;
SAINT (Bruker, 2017)
;
_computing_data_collection
;
APEX3 (Bruker, 2017)
;
_computing_data_reduction
;
SAINT (Bruker, 2017)
;
_computing_molecular_graphics
;
DIAMOND (Brandenburg, 2015)
;
_computing_publication_material
;
<i>JANA2006</i> (Pet\<r\'i\<cek <i>et al.</i>, 2014)
;
_computing_structure_refinement
;
<i>JANA2006</i> (Pet\<r\'i\<cek <i>et al.</i>, 2014)
;
_computing_structure_solution
;
<i>SUPERFLIP</i> (Palatinus & Chapuis, 2007)
;
_diffrn_ambient_temperature 240
_diffrn_detector CCD
_diffrn_measured_fraction_theta_full 1
_diffrn_measured_fraction_theta_max 1
_diffrn_measurement_device_type 'Bruker D8 VENTURE Kappa Duo PHOTON 100 CMOS'
_diffrn_measurement_method '\f and \w scans'
_diffrn_radiation_monochromator 'Quazar Mo multilayer optic'
_diffrn_radiation_probe x-ray
_diffrn_radiation_source 'X-ray tube'
_diffrn_radiation_type 'Mo K\a'
_diffrn_radiation_wavelength 0.71073
_diffrn_reflns_av_R_equivalents 0.0226
_diffrn_reflns_av_unetI/netI 0.0189
_diffrn_reflns_limit_h_max 16
_diffrn_reflns_limit_h_min -16
_diffrn_reflns_limit_k_max 16
_diffrn_reflns_limit_k_min -16
_diffrn_reflns_limit_l_max 23
_diffrn_reflns_limit_l_min -23
_diffrn_reflns_number 6398
_diffrn_reflns_theta_full 27.53
_diffrn_reflns_theta_max 27.53
_diffrn_reflns_theta_min 2.22
_diffrn_standards_number 0
_exptl_absorpt_coefficient_mu 1.772
_exptl_absorpt_correction_T_max 0.7456
_exptl_absorpt_correction_T_min 0.6642
_exptl_absorpt_correction_type multi-scan
_exptl_absorpt_process_details
;
(<i>SADABS</i>; Bruker, 2017)
;
_exptl_crystal_colour colourless
_exptl_crystal_density_diffrn 1.5028
_exptl_crystal_description plate
_exptl_crystal_F_000 1320
_exptl_crystal_size_max 0.125
_exptl_crystal_size_mid 0.102
_exptl_crystal_size_min 0.046
_refine_diff_density_max 1.08
_refine_diff_density_min -0.79
_refine_ls_extinction_method none
_refine_ls_goodness_of_fit_gt 2.35
_refine_ls_goodness_of_fit_ref 2.22
_refine_ls_hydrogen_treatment mixed
_refine_ls_number_constraints 102
_refine_ls_number_parameters 207
_refine_ls_number_reflns 3460
_refine_ls_number_restraints 10
_refine_ls_R_factor_all 0.0525
_refine_ls_R_factor_gt 0.0383
_refine_ls_shift/su_max 0.0490
_refine_ls_shift/su_mean 0.0029
_refine_ls_structure_factor_coef Fsqd
_refine_ls_weighting_details w=1/(\s^2^(I)+0.0004I^2^)
_refine_ls_weighting_scheme sigma
_refine_ls_wR_factor_gt 0.0748
_refine_ls_wR_factor_ref 0.0772
_reflns_number_gt 2926
_reflns_number_total 3460
_reflns_threshold_expression I>3\s(I)
_cod_data_source_file jx3066sup1.cif
_cod_data_source_block I
_cod_database_code 2022573

loop_
_space_group_symop_id
_space_group_symop_operation_xyz
1 x,y,z
2 -x+1/2,-y,z+1/2
3 -x,y+1/2,-z
4 x+1/2,-y+1/2,-z+1/2
5 -x,-y,-z
6 x+1/2,y,-z+1/2
7 x,-y+1/2,z
8 -x+1/2,y+1/2,z+1/2

loop_
_atom_site_type_symbol
_atom_site_label
_atom_site_fract_x
_atom_site_fract_y
_atom_site_fract_z
_atom_site_U_iso_or_equiv
_atom_site_adp_type
_atom_site_calc_flag
_atom_site_refinement_flags
_atom_site_occupancy
_atom_site_site_symmetry_multiplicity
_atom_site_disorder_assembly
_atom_site_disorder_group
Ba Ba1 0.533672(17) 0.25 0.123030(11) 0.02751(8) Uani d . 1 4 . .
Ca Ca1 0.31052(7) 0.25 0.28042(5) 0.0375(3) Uani d . 1 4 . .
Ca Ca2 0.5 0.5 0 0.0471(3) Uani d . 1 4 . .
O O1 0.4313(3) 0.3345(2) -0.01255(16) 0.0830(12) Uani d . 1 8 . .
C C1 0.4171(5) 0.25 -0.0452(3) 0.069(2) Uani d . 1 4 . .
C C2 0.3745(11) 0.2795(7) -0.1194(5) 0.121(6) Uani d . 0.5 8 . .
H H1c2 0.297726 0.296484 -0.11569 0.1453 Uiso d . 0.5 8 . .
H H2c2 0.412654 0.341892 -0.137187 0.1453 Uiso d . 0.5 8 . .
C C3 0.389(2) 0.1951(10) -0.1694(6) 0.230(12) Uani d . 0.5 8 . .
H H1c3 0.363976 0.216487 -0.217185 0.3455 Uiso d . 0.5 8 . .
H H2c3 0.464742 0.176921 -0.171936 0.3455 Uiso d . 0.5 8 . .
H H3c3 0.348041 0.134543 -0.153119 0.3455 Uiso d . 0.5 8 . .
O O2 0.7395(2) 0.1337(2) 0.13653(13) 0.0634(9) Uani d . 1 8 . .
O O3 0.64893(19) 0.0917(2) 0.03938(15) 0.0681(10) Uani d . 1 8 . .
C C4 0.7310(3) 0.0838(3) 0.0795(2) 0.0593(13) Uani d . 1 8 . .
C C5 0.8211(4) 0.0158(4) 0.0524(3) 0.115(2) Uani d . 1 8 . .
H H1c5 0.791251 -0.047602 0.029706 0.1378 Uiso d . 1 8 . .
H H2c5 0.855226 0.049406 0.010322 0.1378 Uiso d . 1 8 . .
C C6 0.9029(5) -0.0139(5) 0.1047(4) 0.132(3) Uani d . 1 8 . .
H H1c6 0.920365 0.046156 0.135043 0.1978 Uiso d . 1 8 . .
H H2c6 0.876131 -0.070733 0.134901 0.1978 Uiso d . 1 8 . .
H H3c6 0.967012 -0.036975 0.079073 0.1978 Uiso d . 1 8 . .
O O4 0.4472(3) 0.4712(3) 0.11727(14) 0.0787(12) Uani d . 1 8 . .
O O5 0.3690(2) 0.36883(19) 0.19529(13) 0.0624(9) Uani d . 1 8 . .
C C7 0.3748(3) 0.4543(3) 0.1624(2) 0.0618(14) Uani d . 1 8 . .
C C8 0.2973(7) 0.5417(6) 0.1799(4) 0.146(4) Uani d . 1 8 . .
H H1c8 0.335783 0.598619 0.20473 0.1757 Uiso d . 0.476(15) 8 . .
H H2c8 0.288546 0.586967 0.137143 0.1757 Uiso d . 0.476(15) 8 . .
H H1c8a 0.22952 0.51167 0.197691 0.1757 Uiso d . 0.524(15) 8 . .
H H2c8a 0.294908 0.552317 0.232713 0.1757 Uiso d . 0.524(15) 8 . .
O O6 0.6325(3) 0.25 0.26112(16) 0.0614(13) Uani d . 1 4 . .
O O7 0.4824(3) 0.25 0.3235(2) 0.0779(17) Uani d . 1 4 . .
C C9 0.1944(13) 0.5259(19) 0.2140(15) 0.218(13) Uani d . 0.476(15) 8 . .
H H1c9 0.147868 0.585176 0.203409 0.3273 Uiso d . 0.476(15) 8 . .
H H2c9 0.161964 0.461849 0.195495 0.3273 Uiso d . 0.476(15) 8 . .
H H3c9 0.204062 0.519914 0.266287 0.3273 Uiso d . 0.476(15) 8 . .
C C9a 0.276(3) 0.6394(16) 0.1437(14) 0.252(13) Uani d . 0.524(15) 8 . .
H H1c9a 0.203185 0.662038 0.154667 0.3775 Uiso d . 0.524(15) 8 . .
H H2c9a 0.326667 0.692208 0.160506 0.3775 Uiso d . 0.524(15) 8 . .
H H3c9a 0.283806 0.630066 0.091605 0.3775 Uiso d . 0.524(15) 8 . .
C C10 0.5812(4) 0.25 0.3197(3) 0.0539(18) Uani d . 1 4 . .
C C11 0.6422(6) 0.25 0.3900(3) 0.118(4) Uani d . 1 4 . .
H H1c11 0.694758 0.192475 0.389795 0.1421 Uiso d . 0.5 8 . .
H H2c11 0.694758 0.307525 0.389795 0.1421 Uiso d . 0.5 8 . .
C C12 0.5850(7) 0.25 0.4578(3) 0.114(4) Uani d . 1 4 . .
H H1c12 0.6361(10) 0.25 0.4978(3) 0.1703 Uiso d . 1 4 . .
H H2c12 0.5401(7) 0.31234(14) 0.4608(4) 0.1703 Uiso d . 1 8 . .

loop_
_atom_site_aniso_label
_atom_site_aniso_U_11
_atom_site_aniso_U_22
_atom_site_aniso_U_33
_atom_site_aniso_U_12
_atom_site_aniso_U_13
_atom_site_aniso_U_23
_atom_site_aniso_type_symbol
Ba1 0.02535(13) 0.03127(14) 0.02593(14) 0 -0.00143(10) 0 Ba
Ca1 0.0299(4) 0.0477(5) 0.0350(4) 0 0.0109(4) 0 Ca
Ca2 0.0480(5) 0.0470(6) 0.0463(5) 0.0006(4) -0.0056(4) 0.0262(5) Ca
O1 0.107(2) 0.0530(17) 0.089(2) -0.0170(17) -0.0285(19) 0.0165(16) O
C1 0.071(4) 0.086(5) 0.049(3) 0 -0.016(3) 0 C
C2 0.226(15) 0.075(11) 0.062(5) -0.012(8) -0.067(7) 0.004(5) C
C3 0.48(3) 0.133(13) 0.082(9) -0.029(17) -0.103(15) -0.021(8) C
O2 0.0530(15) 0.0708(17) 0.0665(15) 0.0096(13) -0.0145(12) -0.0317(14) O
O3 0.0458(13) 0.0784(18) 0.0802(17) 0.0016(13) -0.0084(13) -0.0390(15) O
C4 0.0392(19) 0.061(2) 0.078(3) 0.0050(17) -0.0018(19) -0.031(2) C
C5 0.070(3) 0.142(5) 0.132(4) 0.050(3) -0.017(3) -0.068(4) C
C6 0.080(4) 0.138(6) 0.177(6) 0.049(4) -0.031(4) -0.058(5) C
O4 0.107(2) 0.069(2) 0.0596(17) 0.0080(18) 0.0293(16) 0.0264(14) O
O5 0.0695(16) 0.0506(15) 0.0673(15) 0.0120(13) 0.0316(13) 0.0184(12) O
C7 0.072(3) 0.055(2) 0.059(2) 0.023(2) 0.009(2) 0.008(2) C
C8 0.163(7) 0.116(5) 0.160(7) 0.093(5) 0.051(6) 0.004(5) C
O6 0.0417(18) 0.110(3) 0.0330(17) 0 -0.0004(15) 0 O
O7 0.041(2) 0.111(4) 0.082(3) 0 -0.001(2) 0 O
C9 0.129(12) 0.124(13) 0.40(3) 0.062(10) 0.003(16) -0.023(16) C
C9a 0.34(3) 0.211(18) 0.208(17) 0.17(2) 0.080(17) 0.046(13) C
C10 0.032(2) 0.089(4) 0.040(3) 0 -0.001(2) 0 C
C11 0.070(4) 0.247(11) 0.038(3) 0 -0.004(3) 0 C
C12 0.147(7) 0.142(7) 0.051(4) 0 -0.002(4) 0 C

loop_
_atom_type_symbol
_atom_type_scat_dispersion_real
_atom_type_scat_dispersion_imag
_atom_type_scat_source
C 0.0033 0.0016 'International Tables Vol C tables 4.2.6.8 and 6.1.1.1'
H 0.0000 0.0000 'International Tables Vol C tables 4.2.6.8 and 6.1.1.1'
Ba -0.3244 2.2819 'International Tables Vol C tables 4.2.6.8 and 6.1.1.1'
Ca 0.2262 0.3064 'International Tables Vol C tables 4.2.6.8 and 6.1.1.1'
O 0.0106 0.0060 'International Tables Vol C tables 4.2.6.8 and 6.1.1.1'

loop_
_exptl_crystal_face_index_h
_exptl_crystal_face_index_k
_exptl_crystal_face_index_l
_exptl_crystal_face_perp_dist
? ? ? ?

loop_
_geom_angle_atom_site_label_1
_geom_angle_atom_site_label_2
_geom_angle_atom_site_label_3
_geom_angle_site_symmetry_1
_geom_angle_site_symmetry_2
_geom_angle_site_symmetry_3
_geom_angle
_geom_angle_publ_flag
O1 Ba1 O1 . . 7_555 42.04(8) ?
O1 Ba1 O2 . . . 127.92(8) ?
O1 Ba1 O2 . . 7_555 104.87(8) ?
O1 Ba1 O3 . . . 91.01(8) ?
O1 Ba1 O3 . . 7_555 61.40(8) ?
O1 Ba1 O4 . . . 58.98(7) ?
O1 Ba1 O4 . . 7_555 98.88(8) ?
O1 Ba1 O5 . . . 83.88(8) ?
O1 Ba1 O5 . . 7_555 105.74(8) ?
O1 Ba1 O6 . . . 158.95(5) ?
O1 Ba1 O7 . . . 138.34(7) ?
O1 Ba1 O2 7_555 . . 104.87(8) ?
O1 Ba1 O2 7_555 . 7_555 127.92(8) ?
O1 Ba1 O3 7_555 . . 61.40(8) ?
O1 Ba1 O3 7_555 . 7_555 91.01(8) ?
O1 Ba1 O4 7_555 . . 98.88(8) ?
O1 Ba1 O4 7_555 . 7_555 58.98(7) ?
O1 Ba1 O5 7_555 . . 105.74(8) ?
O1 Ba1 O5 7_555 . 7_555 83.88(8) ?
O1 Ba1 O6 7_555 . . 158.95(5) ?
O1 Ba1 O7 7_555 . . 138.34(7) ?
O2 Ba1 O2 . . 7_555 59.86(7) ?
O2 Ba1 O3 . . . 43.50(7) ?
O2 Ba1 O3 . . 7_555 88.00(7) ?
O2 Ba1 O4 . . . 140.92(8) ?
O2 Ba1 O4 . . 7_555 81.06(8) ?
O2 Ba1 O5 . . . 147.04(7) ?
O2 Ba1 O5 . . 7_555 108.26(7) ?
O2 Ba1 O6 . . . 63.19(7) ?
O2 Ba1 O7 . . . 93.69(7) ?
O2 Ba1 O3 7_555 . . 88.00(7) ?
O2 Ba1 O3 7_555 . 7_555 43.50(7) ?
O2 Ba1 O4 7_555 . . 81.06(8) ?
O2 Ba1 O4 7_555 . 7_555 140.92(8) ?
O2 Ba1 O5 7_555 . . 108.26(7) ?
O2 Ba1 O5 7_555 . 7_555 147.04(7) ?
O2 Ba1 O6 7_555 . . 63.19(7) ?
O2 Ba1 O7 7_555 . . 93.69(7) ?
O3 Ba1 O3 . . 7_555 87.56(7) ?
O3 Ba1 O4 . . . 143.40(7) ?
O3 Ba1 O4 . . 7_555 60.72(8) ?
O3 Ba1 O5 . . . 163.71(7) ?
O3 Ba1 O5 . . 7_555 103.35(7) ?
O3 Ba1 O6 . . . 105.15(7) ?
O3 Ba1 O7 . . . 127.19(6) ?
O3 Ba1 O4 7_555 . . 60.72(8) ?
O3 Ba1 O4 7_555 . 7_555 143.40(7) ?
O3 Ba1 O5 7_555 . . 103.35(7) ?
O3 Ba1 O5 7_555 . 7_555 163.71(7) ?
O3 Ba1 O6 7_555 . . 105.15(7) ?
O3 Ba1 O7 7_555 . . 127.19(6) ?
O4 Ba1 O4 . . 7_555 138.02(9) ?
O4 Ba1 O5 . . . 43.14(8) ?
O4 Ba1 O5 . . 7_555 104.71(8) ?
O4 Ba1 O6 . . . 100.77(6) ?
O4 Ba1 O7 . . . 88.51(5) ?
O4 Ba1 O5 7_555 . . 104.71(8) ?
O4 Ba1 O5 7_555 . 7_555 43.14(8) ?
O4 Ba1 O6 7_555 . . 100.77(6) ?
O4 Ba1 O7 7_555 . . 88.51(5) ?
O5 Ba1 O5 . . 7_555 63.57(7) ?
O5 Ba1 O6 . . . 83.90(7) ?
O5 Ba1 O7 . . . 54.72(6) ?
O5 Ba1 O6 7_555 . . 83.90(7) ?
O5 Ba1 O7 7_555 . . 54.72(6) ?
O6 Ba1 O7 . . . 35.62(8) ?
O2 Ca1 O2 4_455 . 6_455 79.99(9) ?
O2 Ca1 O5 4_455 . . 98.65(9) ?
O2 Ca1 O5 4_455 . 7_555 175.94(10) ?
O2 Ca1 O6 4_455 . 4_455 81.61(9) ?
O2 Ca1 O7 4_455 . . 97.41(11) ?
O2 Ca1 O5 6_455 . . 175.94(10) ?
O2 Ca1 O5 6_455 . 7_555 98.65(9) ?
O2 Ca1 O6 6_455 . 4_455 81.61(9) ?
O2 Ca1 O7 6_455 . . 97.41(11) ?
O5 Ca1 O5 . . 7_555 82.44(9) ?
O5 Ca1 O6 . . 4_455 94.41(9) ?
O5 Ca1 O7 . . . 86.55(11) ?
O5 Ca1 O6 7_555 . 4_455 94.41(9) ?
O5 Ca1 O7 7_555 . . 86.55(11) ?
O6 Ca1 O7 4_455 . . 178.72(14) ?
O1 Ca2 O1 . . 5_665 180 ?
O1 Ca2 O3 . . 3_655 97.74(10) ?
O1 Ca2 O3 . . 7_555 82.26(10) ?
O1 Ca2 O4 . . . 80.79(11) ?
O1 Ca2 O4 . . 5_665 99.21(11) ?
O1 Ca2 O3 5_665 . 3_655 82.26(10) ?
O1 Ca2 O3 5_665 . 7_555 97.74(10) ?
O1 Ca2 O4 5_665 . . 99.21(11) ?
O1 Ca2 O4 5_665 . 5_665 80.79(11) ?
O3 Ca2 O3 3_655 . 7_555 180 ?
O3 Ca2 O4 3_655 . . 98.47(11) ?
O3 Ca2 O4 3_655 . 5_665 81.53(11) ?
O3 Ca2 O4 7_555 . . 81.53(11) ?
O3 Ca2 O4 7_555 . 5_665 98.47(11) ?
O4 Ca2 O4 . . 5_665 180 ?
O1 C1 O1 . . 7_555 119.6(5) ?
O1 C1 C2 . . . 105.7(4) ?
C1 C2 H1c2 . . . 109.47 ?
C1 C2 H2c2 . . . 109.47 ?
C1 C2 C3 . . . 110.6(9) ?
H1c2 C2 H2c2 . . . 108.34 ?
H1c2 C2 C3 . . . 109.47 ?
H2c2 C2 C3 . . . 109.47 ?
C2 C3 H1c3 . . . 109.47 ?
C2 C3 H2c3 . . . 109.47 ?
C2 C3 H3c3 . . . 109.47 ?
H1c3 C3 H2c3 . . . 109.47 ?
H1c3 C3 H3c3 . . . 109.47 ?
H1c3 C3 H2c3 7_555 . . 111.16 ?
H1c3 C3 H3c3 7_555 . . 133.26 ?
H2c3 C3 H3c3 . . . 109.47 ?
O2 C4 O3 . . . 121.7(3) ?
O2 C4 C5 . . . 121.1(3) ?
O3 C4 C5 . . . 117.1(4) ?
C4 C5 H1c5 . . . 109.47 ?
C4 C5 H2c5 . . . 109.47 ?
C4 C5 C6 . . . 117.0(5) ?
H1c5 C5 H2c5 . . . 100.72 ?
H1c5 C5 C6 . . . 109.47 ?
H2c5 C5 C6 . . . 109.47 ?
C5 C6 H1c6 . . . 109.47 ?
C5 C6 H2c6 . . . 109.47 ?
C5 C6 H3c6 . . . 109.47 ?
H1c6 C6 H2c6 . . . 109.47 ?
H1c6 C6 H3c6 . . . 109.47 ?
H2c6 C6 H3c6 . . . 109.47 ?
O4 C7 O5 . . . 121.1(4) ?
O4 C7 C8 . . . 118.6(4) ?
O5 C7 C8 . . . 120.2(4) ?
C7 C8 H1c8 . . . 109.47 ?
C7 C8 H2c8 . . . 109.47 ?
C7 C8 H1c8a . . . 109.47 ?
C7 C8 H2c8a . . . 109.47 ?
C7 C8 C9 . . . 124.0(11) ?
C7 C8 C9a . . . 131.2(12) ?
H1c8 C8 H2c8 . . . 89.6 ?
H1c8 C8 C9 . . . 109.47 ?
H2c8 C8 C9 . . . 109.47 ?
H1c8a C8 C9a . . . 109.47 ?
H2c8a C8 C9a . . . 109.47 ?
C8 C9 H1c9 . . . 109.47 ?
C8 C9 H2c9 . . . 109.47 ?
C8 C9 H3c9 . . . 109.47 ?
H1c9 C9 H2c9 . . . 109.47 ?
H1c9 C9 H3c9 . . . 109.47 ?
H2c9 C9 H3c9 . . . 109.47 ?
C8 C9a H1c9a . . . 109.47 ?
C8 C9a H2c9a . . . 109.47 ?
C8 C9a H3c9a . . . 109.47 ?
O6 C10 O7 . . . 123.9(5) ?
O6 C10 C11 . . . 118.9(4) ?
O7 C10 C11 . . . 117.1(5) ?
C10 C11 H1c11 . . . 109.47 ?
C10 C11 H1c11 . . 7_555 109.47 ?
C10 C11 C12 . . . 119.9(6) ?
H1c11 C11 C12 . . . 109.47 ?
H1c11 C11 C12 7_555 . . 109.47 ?
C11 C12 H1c12 . . . 109.5(10) ?
C11 C12 H2c12 . . . 109.5(6) ?
C11 C12 H2c12 . . 7_555 109.5(6) ?
H1c12 C12 H2c12 . . . 109.5(7) ?
H1c12 C12 H2c12 . . 7_555 109.5(7) ?
H2c12 C12 H2c12 . . 7_555 109.5(10) ?
O1 C1 O1 . . 7_555 119.3(5) ?
O1 C1 C2 . . . 105.9(4) ?
C1 C2 H1c2 . . . 109.47 ?
C1 C2 H2c2 . . . 109.47 ?
C1 C2 C3 . . . 110.6(9) ?
H1c2 C2 H2c2 . . . 108.33 ?
H1c2 C2 C3 . . . 109.47 ?
H2c2 C2 C3 . . . 109.47 ?
C2 C3 H2c3 . . . 109.47 ?
C2 C3 H3c3 . . . 109.47 ?
H1c3 C3 H2c3 . . . 109.47 ?
H1c3 C3 H3c3 . . . 109.47 ?
H2c3 C3 H3c3 . . . 109.47 ?
O2 C4 O3 . . . 121.8(4) ?
O2 C4 C5 . . . 121.1(4) ?
O3 C4 C5 . . . 117.0(4) ?
C4 C5 H1c5 . . . 109.47 ?
C4 C5 H2c5 . . . 109.47 ?
C4 C5 C6 . . . 116.9(5) ?
H1c5 C5 H2c5 . . . 100.81 ?
H1c5 C5 C6 . . . 109.47 ?
H2c5 C5 C6 . . . 109.47 ?
C5 C6 H1c6 . . . 109.47 ?
C5 C6 H2c6 . . . 109.47 ?
C5 C6 H3c6 . . . 109.47 ?
H1c6 C6 H2c6 . . . 109.47 ?
H1c6 C6 H3c6 . . . 109.47 ?
H2c6 C6 H3c6 . . . 109.47 ?
O4 C7 O5 . . . 121.1(4) ?
O4 C7 C8 . . . 117.9(5) ?
O5 C7 C8 . . . 120.9(4) ?
C7 C8 H1c8 . . . 109.47 ?
C7 C8 H2c8 . . . 109.47 ?
C7 C8 H1c8a . . . 109.47 ?
C7 C8 H2c8a . . . 109.47 ?
C7 C8 C9 . . . 124.8(12) ?
C7 C8 C9a . . . 131.4(14) ?
H1c8 C8 H2c8 . . . 88.05 ?
H1c8 C8 C9 . . . 109.47 ?
H1c8 C8 C9a . . . 67.89 ?
H2c8 C8 C9 . . . 109.47 ?
H1c8a C8 C9a . . . 109.47 ?
H2c8a C8 C9a . . . 109.47 ?
C9 C8 C9a . . . 99.0(18) ?
C8 C9 H1c9 . . . 109.47 ?
C8 C9 H2c9 . . . 109.47 ?
C8 C9 H3c9 . . . 109.47 ?
H1c9 C9 H2c9 . . . 109.47 ?
H1c9 C9 H3c9 . . . 109.47 ?
H2c9 C9 H3c9 . . . 109.47 ?
C8 C9a H1c9a . . . 109.47 ?
C8 C9a H2c9a . . . 109.47 ?
C8 C9a H3c9a . . . 109.47 ?
H1c9a C9a H2c9a . . . 109.47 ?
H1c9a C9a H3c9a . . . 109.47 ?
H2c9a C9a H3c9a . . . 109.47 ?
O6 C10 O7 . . . 123.9(5) ?
O6 C10 C11 . . . 118.8(5) ?
O7 C10 C11 . . . 117.3(5) ?
C10 C11 H1c11 . . . 109.47 ?
C10 C11 H1c11 . . 7_555 109.47 ?
C10 C11 C12 . . . 120.1(6) ?
H1c11 C11 H1c11 . . 7_555 96.21 ?
H1c11 C11 C12 . . . 109.47 ?
H1c11 C11 C12 7_555 . . 109.47 ?
C11 C12 H1c12 . . . 109.5(10) ?
C11 C12 H2c12 . . . 109.5(6) ?
C11 C12 H2c12 . . 7_555 109.5(6) ?
H1c12 C12 H2c12 . . . 109.5(7) ?
H1c12 C12 H2c12 . . 7_555 109.5(7) ?
H2c12 C12 H2c12 . . 7_555 109.5(10) ?

loop_
_geom_bond_atom_site_label_1
_geom_bond_atom_site_label_2
_geom_bond_site_symmetry_1
_geom_bond_site_symmetry_2
_geom_bond_distance
_geom_bond_publ_flag
Ba1 O1 . . 2.996(3) ?
Ba1 O1 . 7_555 2.996(3) ?
Ba1 O2 . . 2.963(3) ?
Ba1 O2 . 7_555 2.963(3) ?
Ba1 O3 . . 2.908(3) ?
Ba1 O3 . 7_555 2.908(3) ?
Ba1 O4 . . 3.011(3) ?
Ba1 O4 . 7_555 3.011(3) ?
Ba1 O5 . . 2.868(3) ?
Ba1 O5 . 7_555 2.868(3) ?
Ba1 O6 . . 2.818(3) ?
Ba1 O7 . . 3.736(4) ?
Ca1 O2 . 4_455 2.300(3) ?
Ca1 O2 . 6_455 2.300(3) ?
Ca1 O5 . . 2.292(3) ?
Ca1 O5 . 7_555 2.292(3) ?
Ca1 O6 . 4_455 2.338(3) ?
Ca1 O7 . . 2.276(4) ?
Ca2 O1 . . 2.281(3) ?
Ca2 O1 . 5_665 2.281(3) ?
Ca2 O3 . 3_655 2.302(2) ?
Ca2 O3 . 7_555 2.302(2) ?
Ca2 O4 . . 2.281(3) ?
Ca2 O4 . 5_665 2.281(3) ?
Ca1 O2 . 4_455 2.299(3) ?
Ca1 O2 . 6_455 2.299(3) ?
Ca1 O5 . . 2.295(3) ?
Ca1 O5 . 7_555 2.295(3) ?
Ca1 O6 . 4_455 2.336(3) ?
Ca1 O7 . . 2.275(4) ?
Ca2 O1 . . 2.278(3) ?
Ca2 O1 . 5_665 2.278(3) ?
Ca2 O3 . 3_655 2.301(3) ?
Ca2 O3 . 7_555 2.301(3) ?
Ca2 O4 . . 2.284(3) ?
Ca2 O4 . 5_665 2.284(3) ?
O1 C1 . . 1.244(4) ?
C1 C2 . . 1.508(11) ?
C1 C2 . 7_555 1.508(11) ?
C2 C2 . 7_555 0.750(12) ?
C2 H1c2 . . 0.98 ?
C2 H2c2 . . 0.98 ?
C2 C3 . . 1.423(15) ?
C2 C3 . 7_555 0.990(15) ?
C3 C3 . 7_555 1.394(17) ?
C3 H1c3 . . 0.97 ?
C3 H2c3 . . 0.97 ?
C3 H3c3 . . 0.97 ?
O2 C4 . . 1.230(5) ?
O3 C4 . . 1.262(4) ?
C4 C5 . . 1.498(6) ?
C5 H1c5 . . 0.98 ?
C5 H2c5 . . 0.98 ?
C5 C6 . . 1.447(8) ?
C6 H1c6 . . 0.97 ?
C6 H2c6 . . 0.97 ?
C6 H3c6 . . 0.97 ?
O4 C7 . . 1.241(5) ?
O5 C7 . . 1.245(5) ?
C7 C8 . . 1.504(9) ?
C8 H1c8 . . 0.98 ?
C8 H2c8 . . 0.98 ?
C8 H1c8a . . 0.98 ?
C8 H2c8a . . 0.98 ?
C8 C9 . . 1.44(2) ?
C8 C9a . . 1.43(2) ?
O6 C10 . . 1.250(6) ?
O7 C10 . . 1.228(6) ?
C9 H1c9 . . 0.97 ?
C9 H2c9 . . 0.97 ?
C9 H3c9 . . 0.97 ?
C9a H1c9a . . 0.97 ?
C9a H2c9a . . 0.97 ?
C9a H3c9a . . 0.97 ?
C10 C11 . . 1.498(7) ?
C11 H1c11 . . 0.98 ?
C11 H1c11 . 7_555 0.98 ?
C11 C12 . . 1.434(8) ?
C12 H1c12 . . 0.970(12) ?
C12 H2c12 . . 0.970(7) ?
C12 H2c12 . 7_555 0.970(7) ?

loop_
_geom_torsion_atom_site_label_1
_geom_torsion_atom_site_label_2
_geom_torsion_atom_site_label_3
_geom_torsion_atom_site_label_4
_geom_torsion_site_symmetry_1
_geom_torsion_site_symmetry_2
_geom_torsion_site_symmetry_3
_geom_torsion_site_symmetry_4
_geom_torsion
_geom_torsion_publ_flag
? ? ? ? ? ? ? ? ? ?

loop_
_restr_angle_atom_site_label_1
_restr_angle_site_symmetry_1
_restr_angle_atom_site_label_2
_restr_angle_site_symmetry_2
_restr_angle_atom_site_label_3
_restr_angle_site_symmetry_3
_restr_angle_target
_restr_angle_target_weight_param
H1c12 . C12 . H2c12 . 109.47 0.001
C11 . C12 . H1c12 . 109.47 0.001
C11 . C12 . H2c12 . 109.47 0.001

loop_
_restr_distance_atom_site_label_1
_restr_distance_site_symmetry_1
_restr_distance_atom_site_label_2
_restr_distance_site_symmetry_2
_restr_distance_target
_restr_distance_target_weight_param
C8 . C9 . 1.45 0.005
C8 . C9a . 1.45 0.005
C11 . C12 . 1.45 0.005
C2 . C3 . 1.45 0.005
C5 . C6 . 1.45 0.005
C12 . H1c12 . 0.97 0.001
C12 . H2c12 . 0.97 0.001

loop_
_restr_equal_angle_atom_site_label_1
_restr_equal_angle_site_symmetry_1
_restr_equal_angle_atom_site_label_2
_restr_equal_angle_site_symmetry_2
_restr_equal_angle_atom_site_label_3
_restr_equal_angle_site_symmetry_3
_restr_equal_angle_class_class_id
_restr_equal_angle_class_target_weight_param
? ? ? ? ? ? ? ?

loop_
_restr_equal_distance_atom_site_label_1
_restr_equal_distance_site_symmetry_1
_restr_equal_distance_atom_site_label_2
_restr_equal_distance_site_symmetry_2
_restr_equal_distance_class_class_id
_restr_equal_distance_class_target_weight_param
? ? ? ? ? ?

loop_
_restr_equal_torsion_atom_site_label_1
_restr_equal_torsion_site_symmetry_1
_restr_equal_torsion_atom_site_label_2
_restr_equal_torsion_site_symmetry_2
_restr_equal_torsion_atom_site_label_3
_restr_equal_torsion_site_symmetry_3
_restr_equal_torsion_atom_site_label_4
_restr_equal_torsion_site_symmetry_4
_restr_equal_torsion_class_class_id
_restr_equal_torsion_class_target_weight_param
? ? ? ? ? ? ? ? ? ?

loop_
_restr_torsion_atom_site_label_1
_restr_torsion_site_symmetry_1
_restr_torsion_atom_site_label_2
_restr_torsion_site_symmetry_2
_restr_torsion_atom_site_label_3
_restr_torsion_site_symmetry_3
_restr_torsion_atom_site_label_4
_restr_torsion_site_symmetry_4
_restr_torsion_angle_target
_restr_torsion_weight_param
? ? ? ? ? ? ? ? ? ?

loop_
_twin_individual_id
_twin_individual_mass_fraction_refined
_twin_individual_twin_matrix_11
_twin_individual_twin_matrix_12
_twin_individual_twin_matrix_13
_twin_individual_twin_matrix_21
_twin_individual_twin_matrix_22
_twin_individual_twin_matrix_23
_twin_individual_twin_matrix_31
_twin_individual_twin_matrix_32
_twin_individual_twin_matrix_33
? ? ? ? ? ? ? ? ? ? ?

loop_
_jana_atom_site_adp_c_label
_jana_atom_site_adp_c_type_symbol
_jana_atom_site_adp_c_111
_jana_atom_site_adp_c_112
_jana_atom_site_adp_c_113
_jana_atom_site_adp_c_122
_jana_atom_site_adp_c_123
_jana_atom_site_adp_c_133
_jana_atom_site_adp_c_222
_jana_atom_site_adp_c_223
_jana_atom_site_adp_c_233
_jana_atom_site_adp_c_333
C9 C -0.009(7) -0.002(5) 0.034(6) 0.004(5) 0.008(4) -0.014(8) 0.003(7) -0.001(5) -0.025(7) 0.076(16)
C9a C 0.02(2) -0.001(15) 0.015(8) -0.018(13) 0.005(6) 0.012(4) 0.038(14) -0.011(6) 0.017(4) -0.009(4)

loop_
_jana_atom_site_adp_d_label
_jana_atom_site_adp_d_type_symbol
_jana_atom_site_adp_d_1111
_jana_atom_site_adp_d_1112
_jana_atom_site_adp_d_1113
_jana_atom_site_adp_d_1122
_jana_atom_site_adp_d_1123
_jana_atom_site_adp_d_1133
_jana_atom_site_adp_d_1222
_jana_atom_site_adp_d_1223
_jana_atom_site_adp_d_1233
_jana_atom_site_adp_d_1333
_jana_atom_site_adp_d_2222
_jana_atom_site_adp_d_2223
_jana_atom_site_adp_d_2233
_jana_atom_site_adp_d_2333
_jana_atom_site_adp_d_3333
? ? ? ? ? ? ? ? ? ? ? ? ? ? ? ? ?

loop_
_jana_atom_site_adp_e_label
_jana_atom_site_adp_e_type_symbol
_jana_atom_site_adp_e_11111
_jana_atom_site_adp_e_11112
_jana_atom_site_adp_e_11113
_jana_atom_site_adp_e_11122
_jana_atom_site_adp_e_11123
_jana_atom_site_adp_e_11133
_jana_atom_site_adp_e_11222
_jana_atom_site_adp_e_11223
_jana_atom_site_adp_e_11233
_jana_atom_site_adp_e_11333
_jana_atom_site_adp_e_12222
_jana_atom_site_adp_e_12223
_jana_atom_site_adp_e_12233
_jana_atom_site_adp_e_12333
_jana_atom_site_adp_e_13333
_jana_atom_site_adp_e_22222
_jana_atom_site_adp_e_22223
_jana_atom_site_adp_e_22233
_jana_atom_site_adp_e_22333
_jana_atom_site_adp_e_23333
_jana_atom_site_adp_e_33333
? ? ? ? ? ? ? ? ? ? ? ? ? ? ? ? ? ? ? ? ? ? ?

loop_
_jana_atom_site_adp_f_label
_jana_atom_site_adp_f_type_symbol
_jana_atom_site_adp_f_111111
_jana_atom_site_adp_f_111112
_jana_atom_site_adp_f_111113
_jana_atom_site_adp_f_111122
_jana_atom_site_adp_f_111123
_jana_atom_site_adp_f_111133
_jana_atom_site_adp_f_111222
_jana_atom_site_adp_f_111223
_jana_atom_site_adp_f_111233
_jana_atom_site_adp_f_111333
_jana_atom_site_adp_f_112222
_jana_atom_site_adp_f_112223
_jana_atom_site_adp_f_112233
_jana_atom_site_adp_f_112333
_jana_atom_site_adp_f_113333
_jana_atom_site_adp_f_122222
_jana_atom_site_adp_f_122223
_jana_atom_site_adp_f_122233
_jana_atom_site_adp_f_122333
_jana_atom_site_adp_f_123333
_jana_atom_site_adp_f_133333
_jana_atom_site_adp_f_222222
_jana_atom_site_adp_f_222223
_jana_atom_site_adp_f_222233
_jana_atom_site_adp_f_222333
_jana_atom_site_adp_f_223333
_jana_atom_site_adp_f_233333
_jana_atom_site_adp_f_333333
? ? ? ? ? ? ? ? ? ? ? ? ? ? ? ? ? ? ? ? ? ? ? ? ? ? ? ? ? ?

_cod_database_fobs_code 2022573
